data_4117652
loop_
_publ_author_name
'Adrian B. Chaplin'
'Joel F. Hooper'
'Andrew S. Weller'
'Michael C. Willis'

_publ_section_title
;
 Intermolecular Hydroacylation: High Activity Rhodium Catalysts Containing
 Small-Bite-Angle Diphosphine Ligands
;
_journal_name_full 'Journal of the American Chemical Society'
_journal_page_first 4885
_journal_page_last 4897
_journal_paper_doi 10.1021/ja211649a
_journal_volume 134
_journal_year 2012
_chemical_formula_moiety 'C32 H12 B F24, C27 H49 N O P2 Rh S'
_chemical_formula_sum 'C59 H61 B F24 N O P2 Rh S'
_chemical_formula_weight 1463.81
_space_group_IT_number 14
_symmetry_cell_setting monoclinic
_symmetry_space_group_name_Hall '-P 2ybc'
_symmetry_space_group_name_H-M 'P 1 21/c 1'
_atom_sites_solution_hydrogens geom
_atom_sites_solution_primary direct
_atom_sites_solution_secondary difmap
_audit_creation_method SHELXL-97
_cell_angle_alpha 90.00
_cell_angle_beta 117.4737(3)
_cell_angle_gamma 90.00
_cell_formula_units_Z 4
_cell_length_a 20.65810(10)
_cell_length_b 15.81070(10)
_cell_length_c 21.9696(2)
_cell_measurement_reflns_used 16866
_cell_measurement_temperature 150(2)
_cell_measurement_theta_max 28.700
_cell_measurement_theta_min 5.097
_cell_volume 6366.43(8)
_computing_cell_refinement 'Denzo/Scalepack (Otwinowski & Minor 1997)'
_computing_data_collection 'Collect (Nonius BV, 1997-2000)'
_computing_data_reduction 'Denzo/Scalepack (Otwinowski & Minor 1997)'
_computing_molecular_graphics 'ORTEP3 (Farrugia, 1997)'
_computing_publication_material 'Bruker SHELXTL'
_computing_structure_refinement 'SHELXL-97 (Sheldrick, 2008)'
_computing_structure_solution 'SIR2004 (Burla et al., 2005)'
_diffrn_ambient_temperature 150(2)
_diffrn_detector_area_resol_mean 9
_diffrn_measured_fraction_theta_full 0.992
_diffrn_measured_fraction_theta_max 0.992
_diffrn_measurement_device '95mm CCD camera on \k-goniostat'
_diffrn_measurement_device_type KappaCCD
_diffrn_measurement_method CCD
_diffrn_radiation_monochromator 'horizonally mounted graphite crystal'
_diffrn_radiation_source 'fine-focus sealed tube'
_diffrn_radiation_type MoK\a
_diffrn_radiation_wavelength 0.71073
_diffrn_reflns_av_R_equivalents 0.0229
_diffrn_reflns_av_sigmaI/netI 0.0360
_diffrn_reflns_limit_h_max 25
_diffrn_reflns_limit_h_min -25
_diffrn_reflns_limit_k_max 18
_diffrn_reflns_limit_k_min -19
_diffrn_reflns_limit_l_max 27
_diffrn_reflns_limit_l_min -27
_diffrn_reflns_number 24324
_diffrn_reflns_theta_full 26.37
_diffrn_reflns_theta_max 26.37
_diffrn_reflns_theta_min 5.11
_exptl_absorpt_coefficient_mu 0.462
_exptl_absorpt_correction_T_max 1.0
_exptl_absorpt_correction_T_min 0.924
_exptl_absorpt_correction_type multi-scan
_exptl_absorpt_process_details 'Denzo/Scalepack (Otwinowski & Minor 1997)'
_exptl_crystal_colour yellow
_exptl_crystal_density_diffrn 1.527
_exptl_crystal_description block
_exptl_crystal_F_000 2968
_exptl_crystal_size_max 0.22
_exptl_crystal_size_mid 0.14
_exptl_crystal_size_min 0.14
_refine_diff_density_max 0.905
_refine_diff_density_min -0.635
_refine_diff_density_rms 0.067
_refine_ls_extinction_method none
_refine_ls_goodness_of_fit_ref 1.023
_refine_ls_hydrogen_treatment mixed
_refine_ls_matrix_type full
_refine_ls_number_parameters 968
_refine_ls_number_reflns 12917
_refine_ls_number_restraints 621
_refine_ls_restrained_S_all 1.180
_refine_ls_R_factor_all 0.0588
_refine_ls_R_factor_gt 0.0417
_refine_ls_shift/su_max 0.002
_refine_ls_shift/su_mean 0.000
_refine_ls_structure_factor_coef Fsqd
_refine_ls_weighting_details 'calc w=1/[\s^2^(Fo^2^)+(0.0479P)^2^+8.8110P] where P=(Fo^2^+2Fc^2^)/3'
_refine_ls_weighting_scheme calc
_refine_ls_wR_factor_gt 0.1014
_refine_ls_wR_factor_ref 0.1109
_reflns_number_gt 10136
_reflns_number_total 12917
_reflns_threshold_expression >2sigma(I)
_cod_data_source_file ja211649a_si_001_5.cif
_cod_data_source_block 13-192abc11
_cod_database_code 4117652

loop_
_symmetry_equiv_pos_as_xyz
'x, y, z'
'-x, y+1/2, -z+1/2'
'-x, -y, -z'
'x, -y-1/2, z-1/2'

loop_
_atom_site_label
_atom_site_type_symbol
_atom_site_fract_x
_atom_site_fract_y
_atom_site_fract_z
_atom_site_U_iso_or_equiv
_atom_site_adp_type
_atom_site_occupancy
_atom_site_symmetry_multiplicity
_atom_site_calc_flag
_atom_site_refinement_flags
_atom_site_disorder_assembly
_atom_site_disorder_group
Rh1 Rh 0.741759(13) 0.676650(16) 0.626229(12) 0.02494(8) Uani 1 1 d . . .
H0 H 0.7698(18) 0.629(2) 0.6906(17) 0.030 Uiso 1 1 d . . .
P1 P 0.75176(4) 0.80482(5) 0.69305(4) 0.02623(18) Uani 1 1 d . . .
P2 P 0.64054(4) 0.67582(5) 0.64468(4) 0.02503(17) Uani 1 1 d . . .
C1 C 0.72021(18) 0.5635(2) 0.57782(18) 0.0329(7) Uani 1 1 d . . .
O1 O 0.65917(14) 0.53714(19) 0.54037(15) 0.0518(7) Uani 1 1 d . . .
C2 C 0.78438(18) 0.5108(2) 0.58690(16) 0.0304(7) Uani 1 1 d . . .
C3 C 0.85386(18) 0.5471(2) 0.61559(17) 0.0322(7) Uani 1 1 d . . .
C4 C 0.9145(2) 0.5008(3) 0.6239(2) 0.0436(9) Uani 1 1 d . . .
H4 H 0.9615 0.5261 0.6427 0.052 Uiso 1 1 calc R . .
C5 C 0.9047(2) 0.4167(3) 0.6039(2) 0.0521(11) Uani 1 1 d . . .
H5 H 0.9455 0.3837 0.6093 0.063 Uiso 1 1 calc R . .
C6 C 0.8364(2) 0.3804(3) 0.5763(2) 0.0468(10) Uani 1 1 d . . .
H6 H 0.8308 0.3224 0.5636 0.056 Uiso 1 1 calc R . .
C7 C 0.7765(2) 0.4266(2) 0.56684(18) 0.0365(8) Uani 1 1 d . . .
H7 H 0.7296 0.4011 0.5466 0.044 Uiso 1 1 calc R . .
S1 S 0.86305(5) 0.65254(6) 0.64704(5) 0.0363(2) Uani 1 1 d . . .
C8 C 0.8884(3) 0.7075(3) 0.5905(3) 0.0677(14) Uani 1 1 d . . .
H8A H 0.9387 0.6927 0.6013 0.102 Uiso 1 1 calc R . .
H8B H 0.8850 0.7686 0.5960 0.102 Uiso 1 1 calc R . .
H8C H 0.8555 0.6914 0.5430 0.102 Uiso 1 1 calc R . .
N1 N 0.71354(16) 0.7360(2) 0.52980(16) 0.0399(7) Uani 1 1 d . . .
C9 C 0.7034(2) 0.7630(3) 0.4780(2) 0.0455(9) Uani 1 1 d . . .
C10 C 0.6920(3) 0.7997(4) 0.4137(2) 0.0771(17) Uani 1 1 d . . .
H10A H 0.7264 0.8464 0.4225 0.116 Uiso 1 1 calc R . .
H10B H 0.6419 0.8211 0.3891 0.116 Uiso 1 1 calc R . .
H10C H 0.6999 0.7565 0.3858 0.116 Uiso 1 1 calc R . .
C11 C 0.66585(18) 0.7753(2) 0.69630(17) 0.0295(7) Uani 1 1 d . . .
H11A H 0.6746 0.7650 0.7440 0.035 Uiso 1 1 calc R . .
H11B H 0.6279 0.8193 0.6751 0.035 Uiso 1 1 calc R . .
C12 C 0.82722(19) 0.8126(2) 0.78522(18) 0.0359(8) Uani 1 1 d . . .
C13 C 0.8598(2) 0.7247(3) 0.8096(2) 0.0450(9) Uani 1 1 d . . .
H13A H 0.8769 0.7017 0.7782 0.067 Uiso 1 1 calc R . .
H13B H 0.8224 0.6872 0.8104 0.067 Uiso 1 1 calc R . .
H13C H 0.9008 0.7288 0.8559 0.067 Uiso 1 1 calc R . .
C14 C 0.8004(2) 0.8468(3) 0.8348(2) 0.0509(10) Uani 1 1 d . . .
H14A H 0.7653 0.8070 0.8373 0.076 Uiso 1 1 calc R . .
H14B H 0.7767 0.9017 0.8184 0.076 Uiso 1 1 calc R . .
H14C H 0.8419 0.8535 0.8805 0.076 Uiso 1 1 calc R . .
C15 C 0.8901(2) 0.8682(3) 0.7887(2) 0.0598(12) Uani 1 1 d . . .
H15A H 0.9305 0.8671 0.8354 0.090 Uiso 1 1 calc R . .
H15B H 0.8729 0.9265 0.7762 0.090 Uiso 1 1 calc R . .
H15C H 0.9068 0.8464 0.7566 0.090 Uiso 1 1 calc R . .
C16 C 0.7344(2) 0.9147(2) 0.65475(19) 0.0373(8) Uani 1 1 d . . .
C17 C 0.7301(3) 0.9835(2) 0.7017(2) 0.0502(10) Uani 1 1 d . . .
H17A H 0.7776 0.9892 0.7424 0.075 Uiso 1 1 calc R . .
H17B H 0.6931 0.9680 0.7159 0.075 Uiso 1 1 calc R . .
H17C H 0.7167 1.0375 0.6770 0.075 Uiso 1 1 calc R . .
C18 C 0.7930(2) 0.9362(3) 0.6321(2) 0.0522(10) Uani 1 1 d . . .
H18A H 0.7806 0.9897 0.6068 0.078 Uiso 1 1 calc R . .
H18B H 0.7949 0.8910 0.6024 0.078 Uiso 1 1 calc R . .
H18C H 0.8406 0.9414 0.6726 0.078 Uiso 1 1 calc R . .
C19 C 0.6613(2) 0.9150(3) 0.5889(2) 0.0459(9) Uani 1 1 d . . .
H19A H 0.6530 0.9711 0.5675 0.069 Uiso 1 1 calc R . .
H19B H 0.6218 0.9017 0.6002 0.069 Uiso 1 1 calc R . .
H19C H 0.6625 0.8725 0.5570 0.069 Uiso 1 1 calc R . .
C20 C 0.6374(2) 0.5912(2) 0.70472(19) 0.0361(8) Uani 1 1 d . . .
C21 C 0.7069(2) 0.5932(2) 0.77329(19) 0.0430(9) Uani 1 1 d . . .
H21A H 0.7119 0.6489 0.7946 0.065 Uiso 1 1 calc R . .
H21B H 0.7492 0.5824 0.7656 0.065 Uiso 1 1 calc R . .
H21C H 0.7040 0.5496 0.8037 0.065 Uiso 1 1 calc R . .
C22 C 0.6344(2) 0.5021(2) 0.6751(2) 0.0498(10) Uani 1 1 d . . .
H22A H 0.6359 0.4595 0.7081 0.075 Uiso 1 1 calc R . .
H22B H 0.6764 0.4943 0.6662 0.075 Uiso 1 1 calc R . .
H22C H 0.5892 0.4959 0.6321 0.075 Uiso 1 1 calc R . .
C23 C 0.5737(2) 0.6054(3) 0.7209(2) 0.0529(11) Uani 1 1 d . . .
H23A H 0.5762 0.5640 0.7551 0.079 Uiso 1 1 calc R . .
H23B H 0.5275 0.5986 0.6789 0.079 Uiso 1 1 calc R . .
H23C H 0.5765 0.6627 0.7390 0.079 Uiso 1 1 calc R . .
C24 C 0.54493(18) 0.6887(2) 0.57045(19) 0.0361(8) Uani 1 1 d . . .
C25 C 0.5516(2) 0.7282(3) 0.51029(19) 0.0467(10) Uani 1 1 d . . .
H25A H 0.5029 0.7363 0.4718 0.070 Uiso 1 1 calc R . .
H25B H 0.5801 0.6907 0.4962 0.070 Uiso 1 1 calc R . .
H25C H 0.5762 0.7830 0.5242 0.070 Uiso 1 1 calc R . .
C26 C 0.5070(2) 0.6025(3) 0.5448(2) 0.0506(10) Uani 1 1 d . . .
H26A H 0.4989 0.5757 0.5809 0.076 Uiso 1 1 calc R . .
H26B H 0.5380 0.5659 0.5332 0.076 Uiso 1 1 calc R . .
H26C H 0.4601 0.6110 0.5040 0.076 Uiso 1 1 calc R . .
C27 C 0.4969(2) 0.7460(3) 0.5899(2) 0.0516(11) Uani 1 1 d . . .
H27A H 0.5161 0.8038 0.5975 0.077 Uiso 1 1 calc R . .
H27B H 0.4972 0.7246 0.6319 0.077 Uiso 1 1 calc R . .
H27C H 0.4468 0.7458 0.5526 0.077 Uiso 1 1 calc R . .
B200 B 0.75153(18) 0.1580(2) 0.43449(18) 0.0240(7) Uani 1 1 d . . .
C201 C 0.76655(16) 0.2560(2) 0.41987(15) 0.0259(6) Uani 1 1 d . . .
C202 C 0.83542(17) 0.2830(2) 0.42938(17) 0.0305(7) Uani 1 1 d . . .
H202 H 0.8734 0.2425 0.4417 0.037 Uiso 1 1 calc R . .
C203 C 0.84993(19) 0.3671(2) 0.42131(19) 0.0361(8) Uani 1 1 d . . .
C204 C 0.7968(2) 0.4281(2) 0.40412(19) 0.0375(8) Uani 1 1 d . . .
H204 H 0.8066 0.4854 0.3982 0.045 Uiso 1 1 calc R . .
C205 C 0.72922(18) 0.4040(2) 0.39567(17) 0.0330(7) Uani 1 1 d D A .
C206 C 0.71401(17) 0.3200(2) 0.40279(16) 0.0275(7) Uani 1 1 d . . .
H206 H 0.6665 0.3055 0.3959 0.033 Uiso 1 1 calc R . .
C207 C 0.9238(2) 0.3905(3) 0.4294(3) 0.0550(11) Uani 1 1 d . . .
F1 F 0.93516(16) 0.47116(19) 0.4299(2) 0.1065(13) Uani 1 1 d U . .
F2 F 0.9339(2) 0.3612(3) 0.3772(2) 0.1248(16) Uani 1 1 d U . .
F3 F 0.97771(14) 0.3582(2) 0.48387(19) 0.0899(11) Uani 1 1 d U . .
C208 C 0.6705(2) 0.4691(2) 0.37515(19) 0.0461(10) Uani 1 1 d D . .
F4 F 0.6462(3) 0.4952(4) 0.3118(2) 0.0735(18) Uani 0.757(12) 1 d PDU A 1
F5 F 0.6993(2) 0.5442(2) 0.4111(3) 0.0544(13) Uani 0.757(12) 1 d PDU A 1
F6 F 0.6179(2) 0.4503(3) 0.3893(3) 0.0480(12) Uani 0.757(12) 1 d PDU A 1
F104 F 0.6323(7) 0.4638(10) 0.4104(7) 0.057(5) Uani 0.243(12) 1 d PDU A 2
F105 F 0.6157(7) 0.4505(11) 0.3094(5) 0.092(5) Uani 0.243(12) 1 d PDU A 2
F106 F 0.6858(8) 0.5470(4) 0.3723(12) 0.090(5) Uani 0.243(12) 1 d PDU A 2
C209 C 0.77203(16) 0.15923(19) 0.51631(15) 0.0236(6) Uani 1 1 d . . .
C210 C 0.84396(16) 0.14905(19) 0.56843(16) 0.0250(6) Uani 1 1 d . . .
H210 H 0.8808 0.1337 0.5561 0.030 Uiso 1 1 calc R . .
C211 C 0.86301(16) 0.16069(19) 0.63726(16) 0.0270(7) Uani 1 1 d D B .
C212 C 0.81157(17) 0.1845(2) 0.65797(17) 0.0281(7) Uani 1 1 d . . .
H212 H 0.8248 0.1928 0.7051 0.034 Uiso 1 1 calc R . .
C213 C 0.74015(16) 0.1957(2) 0.60755(17) 0.0263(7) Uani 1 1 d . . .
C214 C 0.72102(16) 0.18264(19) 0.53875(16) 0.0253(6) Uani 1 1 d . . .
H214 H 0.6715 0.1898 0.5056 0.030 Uiso 1 1 calc R . .
C215 C 0.94019(18) 0.1495(2) 0.69076(17) 0.0394(9) Uani 1 1 d D . .
F7 F 0.9785(4) 0.1005(8) 0.6724(4) 0.076(3) Uani 0.517(17) 1 d PDU B 1
F8 F 0.9472(3) 0.1226(9) 0.7491(3) 0.076(3) Uani 0.517(17) 1 d PDU B 1
F9 F 0.9751(4) 0.2239(4) 0.7051(6) 0.085(3) Uani 0.517(17) 1 d PDU B 1
F107 F 0.9652(4) 0.2097(7) 0.7357(6) 0.090(4) Uani 0.483(17) 1 d PDU B 2
F108 F 0.9862(3) 0.1394(9) 0.6662(4) 0.068(3) Uani 0.483(17) 1 d PDU B 2
F109 F 0.9477(4) 0.0794(7) 0.7275(6) 0.088(3) Uani 0.483(17) 1 d PDU B 2
C216 C 0.68298(18) 0.2232(2) 0.62711(18) 0.0347(8) Uani 1 1 d . . .
F10 F 0.65711(13) 0.30020(15) 0.60319(14) 0.0562(6) Uani 1 1 d U . .
F11 F 0.70600(13) 0.2244(2) 0.69448(11) 0.0624(7) Uani 1 1 d U . .
F12 F 0.62441(12) 0.17223(15) 0.60072(13) 0.0516(6) Uani 1 1 d U . .
C217 C 0.80324(16) 0.09332(19) 0.41751(15) 0.0245(6) Uani 1 1 d . . .
C218 C 0.81695(17) 0.1080(2) 0.36150(16) 0.0285(7) Uani 1 1 d . . .
H218 H 0.7937 0.1545 0.3321 0.034 Uiso 1 1 calc R . .
C219 C 0.86313(17) 0.0571(2) 0.34738(16) 0.0306(7) Uani 1 1 d D C .
C220 C 0.89697(17) -0.0122(2) 0.38772(17) 0.0316(7) Uani 1 1 d . . .
H220 H 0.9294 -0.0462 0.3787 0.038 Uiso 1 1 calc R . .
C221 C 0.88237(17) -0.0307(2) 0.44155(17) 0.0292(7) Uani 1 1 d . . .
C222 C 0.83605(16) 0.0205(2) 0.45572(16) 0.0266(7) Uani 1 1 d . . .
H222 H 0.8264 0.0055 0.4926 0.032 Uiso 1 1 calc R . .
C223 C 0.87731(19) 0.0798(2) 0.28854(19) 0.0456(9) Uani 1 1 d D . .
F13 F 0.8169(3) 0.0839(8) 0.2298(3) 0.081(2) Uani 0.570(15) 1 d PDU C 1
F14 F 0.9059(6) 0.1579(4) 0.2964(4) 0.077(2) Uani 0.570(15) 1 d PDU C 1
F15 F 0.9233(6) 0.0309(6) 0.2805(5) 0.089(3) Uani 0.570(15) 1 d PDU C 1
F113 F 0.9381(6) 0.1201(11) 0.3068(4) 0.097(4) Uani 0.430(15) 1 d PDU C 2
F114 F 0.8827(8) 0.0092(5) 0.2567(5) 0.080(3) Uani 0.430(15) 1 d PDU C 2
F115 F 0.8252(6) 0.1231(8) 0.2398(4) 0.072(3) Uani 0.430(15) 1 d PDU C 2
C224 C 0.9161(2) -0.1065(2) 0.48543(19) 0.0391(8) Uani 1 1 d . . .
F16 F 0.97606(13) -0.13359(16) 0.48312(14) 0.0602(7) Uani 1 1 d U . .
F17 F 0.87055(14) -0.17298(14) 0.46679(13) 0.0584(6) Uani 1 1 d U . .
F18 F 0.93499(15) -0.09297(15) 0.55183(11) 0.0584(7) Uani 1 1 d U . .
C225 C 0.66677(16) 0.1292(2) 0.38516(16) 0.0255(6) Uani 1 1 d . . .
C226 C 0.62678(17) 0.1614(2) 0.31827(16) 0.0285(7) Uani 1 1 d . . .
H226 H 0.6493 0.2013 0.3017 0.034 Uiso 1 1 calc R . .
C227 C 0.55533(17) 0.1367(2) 0.27568(16) 0.0315(7) Uani 1 1 d D D .
C228 C 0.52062(17) 0.0779(2) 0.29769(17) 0.0313(7) Uani 1 1 d . . .
H228 H 0.4716 0.0616 0.2689 0.038 Uiso 1 1 calc R . .
C229 C 0.55920(16) 0.0440(2) 0.36249(16) 0.0303(7) Uani 1 1 d D E .
C230 C 0.63106(16) 0.0691(2) 0.40522(16) 0.0274(7) Uani 1 1 d . . .
H230 H 0.6564 0.0443 0.4495 0.033 Uiso 1 1 calc R . .
C231 C 0.51425(18) 0.1744(2) 0.20576(19) 0.0442(9) Uani 1 1 d D . .
F19 F 0.5584(3) 0.1894(4) 0.1767(3) 0.0565(17) Uani 0.50 1 d PDU D 1
F20 F 0.4910(5) 0.2519(4) 0.2075(3) 0.090(2) Uani 0.50 1 d PDU D 1
F21 F 0.4622(4) 0.1302(5) 0.1613(3) 0.088(3) Uani 0.50 1 d PDU D 1
F119 F 0.4496(3) 0.2053(5) 0.1968(3) 0.083(2) Uani 0.50 1 d PDU D 2
F120 F 0.4912(4) 0.1142(4) 0.1579(3) 0.076(3) Uani 0.50 1 d PDU D 2
F121 F 0.5456(4) 0.2311(5) 0.1889(4) 0.113(4) Uani 0.50 1 d PDU D 2
C232 C 0.52401(17) -0.0196(2) 0.38813(18) 0.0416(9) Uani 1 1 d D . .
F22 F 0.45721(18) -0.0397(4) 0.34393(19) 0.0863(16) Uani 0.859(7) 1 d PDU E 1
F23 F 0.5205(2) 0.0086(2) 0.44460(18) 0.0651(11) Uani 0.859(7) 1 d PDU E 1
F24 F 0.56256(19) -0.09093(18) 0.4105(2) 0.0667(12) Uani 0.859(7) 1 d PDU E 1
F122 F 0.5525(10) -0.0283(13) 0.4538(4) 0.075(6) Uani 0.141(7) 1 d PDU E 2
F123 F 0.5234(12) -0.0958(5) 0.3609(11) 0.066(5) Uani 0.141(7) 1 d PDU E 2
F124 F 0.4533(5) -0.0011(11) 0.3650(11) 0.066(5) Uani 0.141(7) 1 d PDU E 2

loop_
_atom_site_aniso_label
_atom_site_aniso_U_11
_atom_site_aniso_U_22
_atom_site_aniso_U_33
_atom_site_aniso_U_23
_atom_site_aniso_U_13
_atom_site_aniso_U_12
Rh1 0.02324(13) 0.02574(14) 0.02759(14) -0.00078(10) 0.01320(10) -0.00037(10)
P1 0.0283(4) 0.0206(4) 0.0291(4) -0.0002(3) 0.0126(3) -0.0002(3)
P2 0.0229(4) 0.0246(4) 0.0300(4) -0.0031(3) 0.0143(3) 0.0000(3)
C1 0.0333(18) 0.0350(19) 0.0373(18) -0.0045(15) 0.0223(15) -0.0027(15)
O1 0.0327(14) 0.0539(18) 0.0664(18) -0.0242(15) 0.0209(13) -0.0067(12)
C2 0.0337(17) 0.0301(17) 0.0277(16) -0.0016(14) 0.0145(14) 0.0027(14)
C3 0.0328(17) 0.0317(18) 0.0327(18) -0.0021(14) 0.0157(14) 0.0029(14)
C4 0.0307(18) 0.051(2) 0.044(2) -0.0081(18) 0.0130(16) 0.0076(17)
C5 0.041(2) 0.054(3) 0.051(2) -0.010(2) 0.0123(19) 0.0195(19)
C6 0.056(2) 0.036(2) 0.039(2) -0.0035(17) 0.0130(18) 0.0090(18)
C7 0.042(2) 0.0353(19) 0.0309(18) -0.0041(15) 0.0155(15) -0.0008(16)
S1 0.0287(4) 0.0349(5) 0.0474(5) -0.0049(4) 0.0194(4) -0.0037(3)
C8 0.061(3) 0.050(3) 0.116(4) 0.023(3) 0.061(3) 0.006(2)
N1 0.0390(17) 0.0446(18) 0.0390(18) 0.0007(14) 0.0205(14) 0.0020(14)
C9 0.037(2) 0.065(3) 0.038(2) 0.0060(19) 0.0207(17) 0.0060(18)
C10 0.068(3) 0.128(5) 0.050(3) 0.038(3) 0.040(3) 0.025(3)
C11 0.0310(17) 0.0261(17) 0.0325(17) -0.0021(14) 0.0155(14) 0.0000(13)
C12 0.0337(18) 0.0306(18) 0.0341(18) -0.0029(15) 0.0076(15) -0.0010(14)
C13 0.041(2) 0.042(2) 0.036(2) -0.0014(17) 0.0048(16) 0.0072(17)
C14 0.061(3) 0.048(2) 0.032(2) -0.0125(18) 0.0123(18) 0.003(2)
C15 0.039(2) 0.060(3) 0.062(3) -0.003(2) 0.007(2) -0.015(2)
C16 0.045(2) 0.0227(17) 0.045(2) 0.0050(15) 0.0212(17) 0.0005(15)
C17 0.069(3) 0.0212(18) 0.058(3) -0.0010(17) 0.028(2) 0.0050(18)
C18 0.063(3) 0.037(2) 0.066(3) 0.009(2) 0.038(2) -0.0052(19)
C19 0.055(2) 0.035(2) 0.045(2) 0.0126(17) 0.0201(19) 0.0108(18)
C20 0.044(2) 0.0280(18) 0.045(2) -0.0006(15) 0.0282(17) -0.0043(15)
C21 0.060(2) 0.035(2) 0.041(2) 0.0100(17) 0.0295(19) 0.0053(18)
C22 0.063(3) 0.030(2) 0.066(3) -0.0014(19) 0.037(2) -0.0058(18)
C23 0.060(3) 0.053(3) 0.069(3) 0.000(2) 0.049(2) -0.008(2)
C24 0.0228(16) 0.040(2) 0.0407(19) -0.0092(16) 0.0106(14) 0.0001(14)
C25 0.0287(18) 0.062(3) 0.034(2) 0.0016(19) 0.0022(15) 0.0019(17)
C26 0.0293(19) 0.054(3) 0.062(3) -0.020(2) 0.0159(18) -0.0093(17)
C27 0.0296(19) 0.060(3) 0.060(3) -0.011(2) 0.0167(18) 0.0115(18)
B200 0.0206(16) 0.0259(18) 0.0243(17) -0.0012(14) 0.0093(14) -0.0001(13)
C201 0.0247(15) 0.0282(17) 0.0227(15) -0.0005(13) 0.0090(12) -0.0003(13)
C202 0.0247(16) 0.0279(17) 0.0360(18) 0.0008(14) 0.0115(14) 0.0017(13)
C203 0.0329(18) 0.0320(19) 0.044(2) 0.0004(16) 0.0180(16) -0.0061(15)
C204 0.041(2) 0.0285(18) 0.048(2) 0.0080(16) 0.0246(17) 0.0020(15)
C205 0.0371(18) 0.0304(18) 0.0363(18) 0.0088(15) 0.0210(15) 0.0092(14)
C206 0.0245(15) 0.0312(17) 0.0275(16) 0.0030(13) 0.0127(13) 0.0011(13)
C207 0.039(2) 0.041(2) 0.086(3) 0.001(2) 0.030(2) -0.0086(18)
F1 0.0586(17) 0.0540(18) 0.205(4) 0.023(2) 0.059(2) -0.0149(14)
F2 0.083(2) 0.193(4) 0.140(3) -0.050(3) 0.087(2) -0.056(3)
F3 0.0324(14) 0.095(2) 0.125(3) 0.034(2) 0.0215(16) -0.0051(14)
C208 0.054(2) 0.039(2) 0.055(2) 0.0176(19) 0.033(2) 0.0155(18)
F4 0.072(3) 0.101(4) 0.050(2) 0.043(2) 0.030(2) 0.053(3)
F5 0.061(2) 0.0311(18) 0.073(3) 0.0062(16) 0.032(2) 0.0124(14)
F6 0.0331(18) 0.042(2) 0.074(3) 0.005(2) 0.028(2) 0.0084(16)
F104 0.046(7) 0.078(9) 0.043(7) -0.002(6) 0.017(5) 0.017(6)
F105 0.103(9) 0.099(9) 0.062(7) 0.029(6) 0.027(6) 0.080(7)
F106 0.094(7) 0.071(7) 0.119(9) 0.041(7) 0.061(7) 0.017(6)
C209 0.0206(14) 0.0212(15) 0.0265(15) 0.0007(12) 0.0088(12) -0.0011(11)
C210 0.0227(15) 0.0216(15) 0.0294(16) -0.0004(13) 0.0109(13) 0.0000(12)
C211 0.0207(15) 0.0279(17) 0.0277(16) 0.0004(13) 0.0072(13) 0.0002(12)
C212 0.0278(16) 0.0280(17) 0.0255(15) -0.0015(13) 0.0097(13) 0.0000(13)
C213 0.0238(15) 0.0238(16) 0.0310(16) -0.0003(13) 0.0124(13) 0.0012(12)
C214 0.0206(14) 0.0251(16) 0.0270(15) 0.0010(13) 0.0082(12) 0.0019(12)
C215 0.0269(17) 0.053(2) 0.0311(19) -0.0026(17) 0.0076(15) 0.0057(16)
F7 0.045(4) 0.102(6) 0.054(4) -0.018(4) -0.002(3) 0.045(4)
F8 0.040(3) 0.145(7) 0.033(3) 0.031(4) 0.009(2) 0.018(4)
F9 0.038(3) 0.073(4) 0.095(6) 0.002(4) -0.013(3) -0.020(3)
F107 0.046(4) 0.097(6) 0.075(5) -0.059(4) -0.017(3) 0.024(4)
F108 0.022(3) 0.129(7) 0.048(3) 0.007(4) 0.013(2) 0.009(4)
F109 0.048(4) 0.088(6) 0.087(6) 0.052(5) -0.005(4) 0.010(4)
C216 0.0315(18) 0.041(2) 0.0336(18) 0.0007(15) 0.0164(15) 0.0054(15)
F10 0.0583(14) 0.0456(14) 0.0823(18) 0.0097(12) 0.0474(14) 0.0215(11)
F11 0.0489(13) 0.107(2) 0.0377(12) -0.0026(13) 0.0252(11) 0.0204(14)
F12 0.0363(12) 0.0590(15) 0.0707(16) -0.0059(12) 0.0343(11) -0.0042(10)
C217 0.0227(15) 0.0239(15) 0.0246(15) -0.0035(12) 0.0089(12) -0.0042(12)
C218 0.0287(16) 0.0263(17) 0.0259(16) -0.0002(13) 0.0085(13) 0.0001(13)
C219 0.0323(17) 0.0320(18) 0.0291(17) -0.0056(14) 0.0155(14) -0.0025(14)
C220 0.0288(16) 0.0300(18) 0.0361(18) -0.0061(14) 0.0149(14) 0.0019(14)
C221 0.0286(16) 0.0240(16) 0.0307(17) -0.0036(13) 0.0100(13) -0.0012(13)
C222 0.0273(16) 0.0250(16) 0.0275(16) -0.0029(13) 0.0125(13) -0.0052(13)
C223 0.054(2) 0.050(2) 0.042(2) 0.0051(19) 0.030(2) 0.010(2)
F13 0.083(4) 0.126(6) 0.033(3) 0.000(3) 0.027(3) -0.008(4)
F14 0.120(5) 0.068(4) 0.078(4) 0.006(3) 0.076(4) -0.016(4)
F15 0.115(6) 0.105(5) 0.098(5) 0.046(4) 0.092(4) 0.066(4)
F113 0.082(5) 0.150(8) 0.074(5) 0.006(5) 0.049(4) -0.045(5)
F114 0.123(7) 0.078(5) 0.067(5) -0.008(4) 0.069(5) 0.014(5)
F115 0.095(6) 0.085(6) 0.053(4) 0.033(4) 0.048(4) 0.046(5)
C224 0.045(2) 0.0301(19) 0.038(2) 0.0000(15) 0.0154(17) 0.0037(16)
F16 0.0567(15) 0.0520(15) 0.0736(17) 0.0165(13) 0.0314(13) 0.0280(12)
F17 0.0717(16) 0.0311(12) 0.0616(15) 0.0077(11) 0.0216(13) -0.0074(11)
F18 0.0806(17) 0.0468(14) 0.0363(12) 0.0075(10) 0.0171(12) 0.0207(12)
C225 0.0223(15) 0.0272(16) 0.0260(15) -0.0034(13) 0.0103(12) 0.0001(12)
C226 0.0282(16) 0.0305(18) 0.0263(16) -0.0018(13) 0.0120(13) -0.0006(13)
C227 0.0280(16) 0.0341(18) 0.0264(16) -0.0053(14) 0.0073(13) 0.0018(14)
C228 0.0217(15) 0.0344(18) 0.0320(17) -0.0104(14) 0.0073(13) -0.0011(13)
C229 0.0248(16) 0.0328(18) 0.0337(17) -0.0085(14) 0.0138(14) -0.0037(13)
C230 0.0242(15) 0.0289(17) 0.0263(16) -0.0041(13) 0.0093(13) -0.0006(13)
C231 0.036(2) 0.050(2) 0.033(2) 0.0004(18) 0.0045(16) 0.0042(18)
F19 0.052(3) 0.078(4) 0.045(3) 0.035(3) 0.028(2) 0.022(3)
F20 0.128(6) 0.078(4) 0.048(3) 0.015(3) 0.027(4) 0.068(4)
F21 0.067(4) 0.112(6) 0.042(3) 0.017(4) -0.012(3) -0.054(4)
F119 0.070(4) 0.103(5) 0.058(4) 0.020(4) 0.014(3) 0.059(4)
F120 0.089(5) 0.087(4) 0.027(3) -0.009(3) 0.005(3) 0.037(4)
F121 0.083(5) 0.105(6) 0.081(5) 0.057(5) -0.022(4) -0.040(5)
C232 0.0303(18) 0.046(2) 0.045(2) -0.0022(18) 0.0143(16) -0.0100(16)
F22 0.0481(19) 0.122(4) 0.061(2) 0.018(2) 0.0023(15) -0.049(2)
F23 0.079(2) 0.072(2) 0.069(2) -0.0006(17) 0.0555(19) -0.0105(19)
F24 0.067(2) 0.0433(17) 0.102(3) 0.0179(18) 0.049(2) -0.0021(15)
F122 0.071(9) 0.071(9) 0.067(9) 0.011(7) 0.020(7) -0.027(8)
F123 0.068(9) 0.055(8) 0.091(9) -0.004(7) 0.049(7) -0.022(7)
F124 0.037(7) 0.082(10) 0.095(10) 0.006(8) 0.044(7) -0.007(7)

loop_
_atom_type_symbol
_atom_type_description
_atom_type_scat_dispersion_real
_atom_type_scat_dispersion_imag
_atom_type_scat_source
C C 0.0033 0.0016 'International Tables Vol C Tables 4.2.6.8 and 6.1.1.4'
H H 0.0000 0.0000 'International Tables Vol C Tables 4.2.6.8 and 6.1.1.4'
B B 0.0013 0.0007 'International Tables Vol C Tables 4.2.6.8 and 6.1.1.4'
N N 0.0061 0.0033 'International Tables Vol C Tables 4.2.6.8 and 6.1.1.4'
O O 0.0106 0.0060 'International Tables Vol C Tables 4.2.6.8 and 6.1.1.4'
F F 0.0171 0.0103 'International Tables Vol C Tables 4.2.6.8 and 6.1.1.4'
P P 0.1023 0.0942 'International Tables Vol C Tables 4.2.6.8 and 6.1.1.4'
S S 0.1246 0.1234 'International Tables Vol C Tables 4.2.6.8 and 6.1.1.4'
Rh Rh -1.1178 0.9187 'International Tables Vol C Tables 4.2.6.8 and 6.1.1.4'

loop_
_geom_angle_atom_site_label_1
_geom_angle_atom_site_label_2
_geom_angle_atom_site_label_3
_geom_angle
C1 Rh1 N1 88.49(13)
C1 Rh1 P2 95.16(9)
N1 Rh1 P2 108.78(8)
C1 Rh1 S1 85.15(10)
N1 Rh1 S1 92.44(8)
P2 Rh1 S1 158.78(3)
C1 Rh1 P1 169.07(9)
N1 Rh1 P1 98.04(9)
P2 Rh1 P1 74.49(3)
S1 Rh1 P1 103.21(3)
C11 P1 C16 104.99(16)
C11 P1 C12 107.55(16)
C16 P1 C12 107.88(16)
C11 P1 Rh1 89.83(10)
C16 P1 Rh1 123.09(12)
C12 P1 Rh1 119.40(11)
C11 P2 C20 105.11(16)
C11 P2 C24 108.63(15)
C20 P2 C24 108.37(17)
C11 P2 Rh1 94.55(10)
C20 P2 Rh1 116.76(11)
C24 P2 Rh1 120.99(12)
O1 C1 C2 118.5(3)
O1 C1 Rh1 124.4(3)
C2 C1 Rh1 117.1(2)
C7 C2 C3 118.9(3)
C7 C2 C1 121.6(3)
C3 C2 C1 119.5(3)
C4 C3 C2 121.3(3)
C4 C3 S1 120.9(3)
C2 C3 S1 117.6(2)
C5 C4 C3 118.2(4)
C6 C5 C4 120.6(4)
C7 C6 C5 121.1(4)
C6 C7 C2 119.9(4)
C3 S1 C8 101.5(2)
C3 S1 Rh1 99.34(11)
C8 S1 Rh1 114.43(16)
C9 N1 Rh1 173.6(3)
N1 C9 C10 178.1(5)
P2 C11 P1 101.08(15)
C13 C12 C14 108.4(3)
C13 C12 C15 106.1(3)
C14 C12 C15 109.7(3)
C13 C12 P1 109.0(2)
C14 C12 P1 113.1(3)
C15 C12 P1 110.3(3)
C17 C16 C19 107.1(3)
C17 C16 C18 111.1(3)
C19 C16 C18 105.8(3)
C17 C16 P1 114.3(3)
C19 C16 P1 108.9(2)
C18 C16 P1 109.2(3)
C21 C20 C23 106.6(3)
C21 C20 C22 105.7(3)
C23 C20 C22 111.2(3)
C21 C20 P2 110.6(2)
C23 C20 P2 111.5(3)
C22 C20 P2 110.9(3)
C25 C24 C27 109.1(3)
C25 C24 C26 106.2(3)
C27 C24 C26 109.7(3)
C25 C24 P2 108.2(2)
C27 C24 P2 111.8(3)
C26 C24 P2 111.7(3)
C217 B200 C201 110.0(2)
C217 B200 C225 106.6(2)
C201 B200 C225 111.9(3)
C217 B200 C209 112.9(2)
C201 B200 C209 103.0(2)
C225 B200 C209 112.5(2)
C206 C201 C202 115.2(3)
C206 C201 B200 122.7(3)
C202 C201 B200 121.8(3)
C203 C202 C201 122.3(3)
C204 C203 C202 120.9(3)
C204 C203 C207 119.9(3)
C202 C203 C207 119.2(3)
C205 C204 C203 118.3(3)
C204 C205 C206 121.1(3)
C204 C205 C208 118.9(3)
C206 C205 C208 119.9(3)
C205 C206 C201 122.1(3)
F1 C207 F3 107.7(4)
F1 C207 F2 104.4(4)
F3 C207 F2 104.2(4)
F1 C207 C203 114.5(4)
F3 C207 C203 113.8(4)
F2 C207 C203 111.4(4)
F106 C208 F6 119.1(7)
F106 C208 F4 68.1(9)
F6 C208 F4 112.0(4)
F106 C208 F104 108.2(6)
F6 C208 F104 20.6(8)
F4 C208 F104 126.5(7)
F106 C208 F105 104.6(6)
F6 C208 F105 80.2(8)
F4 C208 F105 40.1(8)
F104 C208 F105 100.0(6)
F106 C208 F5 32.9(9)
F6 C208 F5 104.3(4)
F4 C208 F5 100.8(3)
F104 C208 F5 86.4(8)
F105 C208 F5 134.0(7)
F106 C208 C205 119.5(6)
F6 C208 C205 115.1(3)
F4 C208 C205 113.4(3)
F104 C208 C205 113.3(6)
F105 C208 C205 109.0(5)
F5 C208 C205 109.8(3)
C214 C209 C210 115.3(3)
C214 C209 B200 122.0(3)
C210 C209 B200 122.1(3)
C211 C210 C209 122.3(3)
C212 C211 C210 121.2(3)
C212 C211 C215 118.4(3)
C210 C211 C215 120.4(3)
C211 C212 C213 117.8(3)
C212 C213 C214 120.9(3)
C212 C213 C216 119.8(3)
C214 C213 C216 119.3(3)
C213 C214 C209 122.6(3)
F8 C215 F107 70.3(5)
F8 C215 F7 107.8(5)
F107 C215 F7 126.1(6)
F8 C215 F108 126.9(5)
F107 C215 F108 107.2(5)
F7 C215 F108 29.6(5)
F8 C215 F109 36.9(4)
F107 C215 F109 104.7(5)
F7 C215 F109 77.1(5)
F108 C215 F109 104.2(5)
F8 C215 F9 104.7(5)
F107 C215 F9 36.2(5)
F7 C215 F9 104.9(5)
F108 C215 F9 77.8(5)
F109 C215 F9 133.3(5)
F8 C215 C211 114.2(4)
F107 C215 C211 114.8(4)
F7 C215 C211 114.2(4)
F108 C215 C211 114.0(4)
F109 C215 C211 111.0(4)
F9 C215 C211 110.2(4)
F11 C216 F10 107.3(3)
F11 C216 F12 106.1(3)
F10 C216 F12 105.1(3)
F11 C216 C213 113.6(3)
F10 C216 C213 112.2(3)
F12 C216 C213 112.1(3)
C222 C217 C218 115.0(3)
C222 C217 B200 124.1(3)
C218 C217 B200 120.8(3)
C219 C218 C217 122.6(3)
C220 C219 C218 120.9(3)
C220 C219 C223 120.2(3)
C218 C219 C223 118.9(3)
C219 C220 C221 118.2(3)
C220 C221 C222 120.8(3)
C220 C221 C224 120.1(3)
C222 C221 C224 119.1(3)
C221 C222 C217 122.4(3)
F113 C223 F15 70.7(6)
F113 C223 F115 108.1(5)
F15 C223 F115 125.3(6)
F113 C223 F13 128.5(6)
F15 C223 F13 108.5(5)
F115 C223 F13 28.8(5)
F113 C223 F14 37.2(6)
F15 C223 F14 105.0(5)
F115 C223 F14 76.8(5)
F13 C223 F14 104.0(4)
F113 C223 F114 105.5(5)
F15 C223 F114 36.6(4)
F115 C223 F114 104.0(5)
F13 C223 F114 78.5(5)
F14 C223 F114 133.7(5)
F113 C223 C219 113.5(4)
F15 C223 C219 115.0(4)
F115 C223 C219 114.7(5)
F13 C223 C219 112.5(4)
F14 C223 C219 111.0(4)
F114 C223 C219 110.2(4)
F16 C224 F18 106.5(3)
F16 C224 F17 105.6(3)
F18 C224 F17 105.5(3)
F16 C224 C221 113.5(3)
F18 C224 C221 112.9(3)
F17 C224 C221 112.3(3)
C230 C225 C226 115.8(3)
C230 C225 B200 122.6(3)
C226 C225 B200 121.5(3)
C227 C226 C225 122.0(3)
C228 C227 C226 120.8(3)
C228 C227 C231 119.0(3)
C226 C227 C231 120.1(3)
C229 C228 C227 118.3(3)
C228 C229 C230 120.7(3)
C228 C229 C232 120.1(3)
C230 C229 C232 119.2(3)
C225 C230 C229 122.3(3)
F121 C231 F21 122.1(6)
F121 C231 F20 65.9(5)
F21 C231 F20 109.9(5)
F121 C231 F120 108.7(5)
F21 C231 F120 30.4(4)
F20 C231 F120 133.0(5)
F121 C231 F119 108.0(5)
F21 C231 F119 70.0(5)
F20 C231 F119 47.2(4)
F120 C231 F119 100.0(4)
F121 C231 F19 35.5(5)
F21 C231 F19 104.4(5)
F20 C231 F19 100.6(5)
F120 C231 F19 80.0(5)
F119 C231 F19 134.9(5)
F121 C231 C227 117.6(4)
F21 C231 C227 116.5(4)
F20 C231 C227 112.4(4)
F120 C231 C227 110.7(4)
F119 C231 C227 110.4(4)
F19 C231 C227 111.6(3)
F122 C232 F22 125.8(8)
F122 C232 F24 67.1(10)
F22 C232 F24 108.2(4)
F122 C232 F124 107.6(7)
F22 C232 F124 34.8(9)
F24 C232 F124 133.2(7)
F122 C232 F123 108.0(7)
F22 C232 F123 70.2(9)
F24 C232 F123 44.7(10)
F124 C232 F123 104.0(6)
F122 C232 F23 36.7(10)
F22 C232 F23 106.0(3)
F24 C232 F23 102.4(3)
F124 C232 F23 76.4(9)
F123 C232 F23 135.4(7)
F122 C232 C229 116.3(6)
F22 C232 C229 114.5(3)
F24 C232 C229 113.3(3)
F124 C232 C229 110.2(6)
F123 C232 C229 109.9(6)
F23 C232 C229 111.5(3)

loop_
_geom_bond_atom_site_label_1
_geom_bond_atom_site_label_2
_geom_bond_distance
Rh1 C1 2.024(3)
Rh1 N1 2.137(3)
Rh1 P2 2.3063(8)
Rh1 S1 2.3612(9)
Rh1 P1 2.4545(8)
P1 C11 1.868(3)
P1 C16 1.892(3)
P1 C12 1.906(4)
P2 C11 1.867(3)
P2 C20 1.900(4)
P2 C24 1.905(3)
C1 O1 1.218(4)
C1 C2 1.499(5)
C2 C7 1.388(5)
C2 C3 1.397(5)
C3 C4 1.389(5)
C3 S1 1.781(3)
C4 C5 1.386(6)
C5 C6 1.378(6)
C6 C7 1.367(5)
S1 C8 1.782(5)
N1 C9 1.142(5)
C9 C10 1.442(6)
C12 C13 1.530(5)
C12 C14 1.531(5)
C12 C15 1.540(5)
C16 C17 1.531(5)
C16 C19 1.536(5)
C16 C18 1.543(5)
C20 C21 1.528(5)
C20 C23 1.530(5)
C20 C22 1.542(5)
C24 C25 1.525(5)
C24 C27 1.542(5)
C24 C26 1.543(5)
B200 C217 1.641(5)
B200 C201 1.642(5)
B200 C225 1.642(4)
B200 C209 1.646(5)
C201 C206 1.402(4)
C201 C202 1.405(4)
C202 C203 1.391(5)
C203 C204 1.377(5)
C203 C207 1.500(5)
C204 C205 1.375(5)
C205 C206 1.390(5)
C205 C208 1.493(5)
C207 F1 1.296(5)
C207 F3 1.305(5)
C207 F2 1.340(6)
C208 F106 1.280(7)
C208 F6 1.295(4)
C208 F4 1.310(4)
C208 F104 1.338(7)
C208 F105 1.394(7)
C208 F5 1.398(5)
C209 C214 1.403(4)
C209 C210 1.405(4)
C210 C211 1.388(4)
C211 C212 1.387(4)
C211 C215 1.492(4)
C212 C213 1.388(4)
C213 C214 1.390(4)
C213 C216 1.496(4)
C215 F8 1.293(5)
C215 F107 1.295(5)
C215 F7 1.298(5)
C215 F108 1.301(5)
C215 F109 1.338(6)
C215 F9 1.339(5)
C216 F11 1.330(4)
C216 F10 1.336(4)
C216 F12 1.342(4)
C217 C222 1.402(4)
C217 C218 1.404(4)
C218 C219 1.387(4)
C219 C220 1.380(5)
C219 C223 1.495(5)
C220 C221 1.380(5)
C221 C222 1.393(4)
C221 C224 1.494(5)
C223 F113 1.296(6)
C223 F15 1.299(5)
C223 F115 1.308(6)
C223 F13 1.319(5)
C223 F14 1.345(5)
C223 F114 1.350(6)
C224 F16 1.333(4)
C224 F18 1.342(4)
C224 F17 1.343(4)
C225 C230 1.394(4)
C225 C226 1.407(4)
C226 C227 1.390(4)
C227 C228 1.389(5)
C227 C231 1.494(5)
C228 C229 1.380(5)
C229 C230 1.399(4)
C229 C232 1.494(5)
C231 F121 1.258(5)
C231 F21 1.276(5)
C231 F20 1.323(5)
C231 F120 1.333(5)
C231 F119 1.348(5)
C231 F19 1.354(5)
C232 F122 1.290(7)
C232 F22 1.309(4)
C232 F24 1.337(4)
C232 F124 1.339(7)
C232 F123 1.343(7)
C232 F23 1.351(4)
